data_2021780
loop_
_publ_author_name
'M\"oller, Saskia'
'Drexler, Hans-Joachim'
'Heller, Detlef'

_publ_section_title
;
 Two precatalysts for application in propargylic CH activation
;
_journal_coeditor_code OV3130
_journal_issue 10
_journal_name_full 'Acta Crystallographica Section C'
_journal_page_first
;
;
_journal_paper_doi 10.1107/S205322961901163X
_journal_volume 75
_journal_year 2019
_chemical_formula_iupac '[Rh (C7 H8) (C36 H28 O P2)] B F4'
_chemical_formula_moiety 'C43 H36 O P2 Rh +, B F4 -'
_chemical_formula_sum 'C43 H36 B F4 O P2 Rh'
_chemical_formula_weight 820.38
_chemical_name_systematic
;
{Bis[(2-diphenylphosphanyl)phenyl]
ether-\k^2^<i>P</i>,<i>P</i>'}(\h^4^-norbornadiene)rhodium(I)
tetrafluoridoborate
;
_space_group_crystal_system monoclinic
_space_group_IT_number 14
_space_group_name_Hall '-P 2ybc'
_space_group_name_H-M_alt 'P 1 21/c 1'
_symmetry_space_group_name_Hall '-P 2ybc'
_symmetry_space_group_name_H-M 'P 1 21/c 1'
_atom_sites_solution_hydrogens geom
_atom_sites_solution_primary direct
_atom_sites_solution_secondary difmap
_audit_creation_method SHELXL-2014/7
_cell_angle_alpha 90
_cell_angle_beta 100.7420(10)
_cell_angle_gamma 90
_cell_formula_units_Z 8
_cell_length_a 21.8106(3)
_cell_length_b 18.0754(2)
_cell_length_c 18.1455(2)
_cell_measurement_reflns_used 9800
_cell_measurement_temperature 150(2)
_cell_measurement_theta_max 27.49
_cell_measurement_theta_min 2.55
_cell_volume 7028.24(15)
_computing_cell_refinement
;
SAINT (Bruker, 2013)
;
_computing_data_collection
;
APEX2 (Bruker, 2014)
;
_computing_data_reduction
;
SAINT (Bruker, 2013)
;
_computing_molecular_graphics
;
SHELXTL (Bruker, 2014)
;
_computing_publication_material
;
SHELXTL (Bruker, 2014) and publCIF (Westrip, 2010)
;
_computing_structure_refinement
;
SHELXL2014 (Sheldrick, 2015)
;
_computing_structure_solution
;
SHELXS97 (Sheldrick, 2008)
;
_diffrn_ambient_temperature 150(2)
_diffrn_detector_area_resol_mean 8.33
_diffrn_measured_fraction_theta_full 1.000
_diffrn_measured_fraction_theta_max 1.000
_diffrn_measurement_device_type 'Bruker APEXII CCD'
_diffrn_measurement_method '\f and \w scans'
_diffrn_radiation_monochromator graphite
_diffrn_radiation_source 'sealed tube'
_diffrn_radiation_type MoK\a
_diffrn_radiation_wavelength 0.71073
_diffrn_reflns_av_R_equivalents 0.0314
_diffrn_reflns_av_unetI/netI 0.0223
_diffrn_reflns_limit_h_max 24
_diffrn_reflns_limit_h_min -26
_diffrn_reflns_limit_k_max 21
_diffrn_reflns_limit_k_min -21
_diffrn_reflns_limit_l_max 20
_diffrn_reflns_limit_l_min -21
_diffrn_reflns_number 68856
_diffrn_reflns_theta_full 25.242
_diffrn_reflns_theta_max 25.500
_diffrn_reflns_theta_min 1.604
_exptl_absorpt_coefficient_mu 0.634
_exptl_absorpt_correction_T_max 0.746
_exptl_absorpt_correction_T_min 0.664
_exptl_absorpt_correction_type multi-scan
_exptl_absorpt_process_details
;
(SADABS; Bruker, 2014)
;
_exptl_crystal_colour orange
_exptl_crystal_density_diffrn 1.551
_exptl_crystal_description 'part of prism'
_exptl_crystal_F_000 3344
_exptl_crystal_size_max 0.500
_exptl_crystal_size_mid 0.440
_exptl_crystal_size_min 0.320
_refine_diff_density_max 1.338
_refine_diff_density_min -1.295
_refine_ls_extinction_method none
_refine_ls_goodness_of_fit_ref 1.066
_refine_ls_hydrogen_treatment constr
_refine_ls_matrix_type full
_refine_ls_number_parameters 937
_refine_ls_number_reflns 13063
_refine_ls_number_restraints 24
_refine_ls_restrained_S_all 1.072
_refine_ls_R_factor_all 0.0473
_refine_ls_R_factor_gt 0.0369
_refine_ls_shift/su_max 0.002
_refine_ls_shift/su_mean 0.000
_refine_ls_structure_factor_coef Fsqd
_refine_ls_weighting_details 'w=1/[\s^2^(Fo^2^)+(0.0408P)^2^+20.3084P] where P=(Fo^2^+2Fc^2^)/3'
_refine_ls_weighting_scheme calc
_refine_ls_wR_factor_gt 0.0925
_refine_ls_wR_factor_ref 0.1048
_reflns_number_gt 11013
_reflns_number_total 13063
_reflns_threshold_expression 'I > 2\s(I)'
_cod_data_source_file ov3130sup1.cif
_cod_data_source_block compI
_cod_database_code 2021780
_shelx_space_group_comment
;
The symmetry employed for this shelxl refinement is uniquely defined
by the following loop, which should always be used as a source of
symmetry information in preference to the above space-group names.
They are only intended as comments.
;
_shelx_estimated_absorpt_t_min 0.742
_shelx_estimated_absorpt_t_max 0.823

loop_
_space_group_symop_operation_xyz
'x, y, z'
'-x, y+1/2, -z+1/2'
'-x, -y, -z'
'x, -y-1/2, z-1/2'

loop_
_atom_site_type_symbol
_atom_site_label
_atom_site_fract_x
_atom_site_fract_y
_atom_site_fract_z
_atom_site_U_iso_or_equiv
_atom_site_adp_type
_atom_site_calc_flag
_atom_site_occupancy
Rh Rh1 0.17316(2) 0.74146(2) 0.03877(2) 0.02192(8) Uani d 1
P P1 0.10970(4) 0.63622(5) 0.02064(5) 0.02198(18) Uani d 1
P P2 0.15520(4) 0.78805(5) -0.08330(5) 0.02189(18) Uani d 1
O O1 0.15982(11) 0.63852(13) -0.12610(13) 0.0264(5) Uani d 1
C C1 0.12308(16) 0.55765(19) -0.03872(19) 0.0245(7) Uani d 1
C C2 0.11093(17) 0.4849(2) -0.0191(2) 0.0294(8) Uani d 1
H H2 0.0903 0.4762 0.0218 0.035 Uiso calc 1
C C3 0.12861(19) 0.4254(2) -0.0587(2) 0.0345(9) Uani d 1
H H3 0.1193 0.3764 -0.0453 0.041 Uiso calc 1
C C4 0.1594(2) 0.4368(2) -0.1172(2) 0.0389(9) Uani d 1
H H4 0.1736 0.3958 -0.1421 0.047 Uiso calc 1
C C5 0.16978(19) 0.5084(2) -0.1398(2) 0.0356(9) Uani d 1
H H5 0.1900 0.5167 -0.1812 0.043 Uiso calc 1
C C6 0.15043(17) 0.56718(19) -0.1016(2) 0.0270(7) Uani d 1
C C7 0.10860(16) 0.67068(19) -0.17231(18) 0.0244(7) Uani d 1
C C8 0.06783(18) 0.6312(2) -0.2260(2) 0.0307(8) Uani d 1
H H8 0.0725 0.5793 -0.2310 0.037 Uiso calc 1
C C9 0.02032(18) 0.6688(2) -0.2721(2) 0.0355(9) Uani d 1
H H9 -0.0088 0.6426 -0.3083 0.043 Uiso calc 1
C C10 0.01517(18) 0.7460(2) -0.2654(2) 0.0328(8) Uani d 1
H H10 -0.0167 0.7722 -0.2980 0.039 Uiso calc 1
C C11 0.05565(17) 0.7828(2) -0.2124(2) 0.0297(8) Uani d 1
H H11 0.0522 0.8351 -0.2091 0.036 Uiso calc 1
C C12 0.10256(16) 0.74620(19) -0.16246(19) 0.0236(7) Uani d 1
C C13 0.03055(16) 0.66807(19) -0.0145(2) 0.0275(8) Uani d 1
C C14 0.0096(2) 0.7288(2) 0.0221(3) 0.0411(10) Uani d 1
H H14 0.0361 0.7502 0.0642 0.049 Uiso calc 1
C C15 -0.0490(2) 0.7573(2) -0.0023(4) 0.0580(15) Uani d 1
H H15 -0.0640 0.7967 0.0241 0.070 Uiso calc 1
C C16 -0.0857(2) 0.7282(3) -0.0657(4) 0.0662(17) Uani d 1
H H16 -0.1252 0.7500 -0.0844 0.079 Uiso calc 1
C C17 -0.0671(2) 0.6699(3) -0.1016(3) 0.0513(12) Uani d 1
H H17 -0.0941 0.6501 -0.1442 0.062 Uiso calc 1
C C18 -0.00793(18) 0.6376(2) -0.0765(2) 0.0363(9) Uani d 1
H H18 0.0052 0.5960 -0.1016 0.044 Uiso calc 1
C C19 0.10460(19) 0.58566(19) 0.10690(19) 0.0286(8) Uani d 1
C C20 0.1579(2) 0.5506(2) 0.1450(2) 0.0374(9) Uani d 1
H H20 0.1964 0.5570 0.1285 0.045 Uiso calc 1
C C21 0.1555(3) 0.5060(2) 0.2072(2) 0.0494(12) Uani d 1
H H21 0.1917 0.4809 0.2320 0.059 Uiso calc 1
C C22 0.0995(3) 0.4987(3) 0.2323(2) 0.0621(16) Uani d 1
H H22 0.0978 0.4690 0.2751 0.074 Uiso calc 1
C C23 0.0466(3) 0.5336(2) 0.1964(2) 0.0533(13) Uani d 1
H H23 0.0087 0.5282 0.2144 0.064 Uiso calc 1
C C24 0.0486(2) 0.5778(2) 0.1323(2) 0.0388(10) Uani d 1
H H24 0.0120 0.6019 0.1070 0.047 Uiso calc 1
C C25 0.12455(16) 0.88152(19) -0.07940(18) 0.0247(7) Uani d 1
C C26 0.16272(18) 0.9439(2) -0.0717(2) 0.0294(8) Uani d 1
H H26 0.2058 0.9386 -0.0731 0.035 Uiso calc 1
C C27 0.1391(2) 1.0129(2) -0.0622(2) 0.0391(10) Uani d 1
H H27 0.1656 1.0550 -0.0570 0.047 Uiso calc 1
C C28 0.0757(2) 1.0204(2) -0.0603(2) 0.0442(11) Uani d 1
H H28 0.0586 1.0680 -0.0551 0.053 Uiso calc 1
C C29 0.0390(2) 0.9603(3) -0.0659(2) 0.0432(11) Uani d 1
H H29 -0.0039 0.9662 -0.0641 0.052 Uiso calc 1
C C30 0.06193(18) 0.8901(2) -0.0742(2) 0.0318(8) Uani d 1
H H30 0.0354 0.8482 -0.0764 0.038 Uiso calc 1
C C31 0.22847(16) 0.79868(19) -0.11663(19) 0.0253(7) Uani d 1
C C32 0.23407(18) 0.8495(2) -0.1728(2) 0.0306(8) Uani d 1
H H32 0.1984 0.8763 -0.1969 0.037 Uiso calc 1
C C33 0.29141(19) 0.8614(2) -0.1940(2) 0.0365(9) Uani d 1
H H33 0.2955 0.8975 -0.2308 0.044 Uiso calc 1
C C34 0.34207(18) 0.8201(2) -0.1610(2) 0.0393(10) Uani d 1
H H34 0.3812 0.8277 -0.1756 0.047 Uiso calc 1
C C35 0.33723(18) 0.7690(2) -0.1082(2) 0.0355(9) Uani d 1
H H35 0.3729 0.7408 -0.0867 0.043 Uiso calc 1
C C36 0.28044(17) 0.7567(2) -0.0844(2) 0.0283(8) Uani d 1
H H36 0.2774 0.7206 -0.0472 0.034 Uiso calc 1
C C37 0.18969(18) 0.8497(2) 0.09314(19) 0.0287(8) Uani d 1
H H37 0.1681 0.8958 0.0717 0.034 Uiso calc 1
C C38 0.24468(18) 0.8250(2) 0.0747(2) 0.0301(8) Uani d 1
H H38 0.2667 0.8519 0.0390 0.036 Uiso calc 1
C C39 0.27914(18) 0.7824(2) 0.1429(2) 0.0330(8) Uani d 1
H H39 0.3247 0.7730 0.1457 0.040 Uiso calc 1
C C40 0.23671(18) 0.7150(2) 0.1429(2) 0.0325(8) Uani d 1
H H40 0.2532 0.6640 0.1553 0.039 Uiso calc 1
C C41 0.18204(19) 0.7403(2) 0.16146(19) 0.0327(9) Uani d 1
H H41 0.1551 0.7092 0.1881 0.039 Uiso calc 1
C C42 0.19005(18) 0.8238(2) 0.1737(2) 0.0321(8) Uani d 1
H H42 0.1607 0.8490 0.2018 0.038 Uiso calc 1
C C43 0.25974(18) 0.8287(2) 0.2069(2) 0.0345(9) Uani d 1
H H43A 0.2709 0.8047 0.2567 0.041 Uiso calc 1
H H43B 0.2759 0.8800 0.2091 0.041 Uiso calc 1
Rh Rh2 0.34749(2) 0.24149(2) 0.13032(2) 0.01640(7) Uani d 1
P P3 0.31862(4) 0.12588(4) 0.17023(4) 0.01692(16) Uani d 1
P P4 0.43984(4) 0.20273(4) 0.09510(4) 0.01535(16) Uani d 1
O O2 0.45302(10) 0.14927(11) 0.24878(11) 0.0169(4) Uani d 1
C C51 0.35412(15) 0.10025(17) 0.26661(17) 0.0178(6) Uani d 1
C C52 0.31940(16) 0.06760(18) 0.31545(18) 0.0237(7) Uani d 1
H H52 0.2769 0.0555 0.2974 0.028 Uiso calc 1
C C53 0.34553(17) 0.05255(19) 0.38950(18) 0.0248(7) Uani d 1
H H53 0.3212 0.0299 0.4216 0.030 Uiso calc 1
C C54 0.40723(16) 0.07062(18) 0.41651(18) 0.0227(7) Uani d 1
H H54 0.4251 0.0608 0.4674 0.027 Uiso calc 1
C C55 0.44339(16) 0.10299(17) 0.36981(17) 0.0201(7) Uani d 1
H H55 0.4857 0.1158 0.3884 0.024 Uiso calc 1
C C56 0.41652(15) 0.11616(16) 0.29562(17) 0.0171(6) Uani d 1
C C57 0.48303(14) 0.10056(17) 0.20741(17) 0.0169(6) Uani d 1
C C58 0.51508(16) 0.03914(18) 0.24038(18) 0.0230(7) Uani d 1
H H58 0.5176 0.0292 0.2923 0.028 Uiso calc 1
C C59 0.54326(16) -0.00730(19) 0.19608(19) 0.0259(7) Uani d 1
H H59 0.5652 -0.0497 0.2178 0.031 Uiso calc 1
C C60 0.54000(16) 0.00712(18) 0.12047(19) 0.0244(7) Uani d 1
H H60 0.5588 -0.0257 0.0904 0.029 Uiso calc 1
C C61 0.50906(15) 0.06978(18) 0.08901(17) 0.0199(6) Uani d 1
H H61 0.5070 0.0797 0.0372 0.024 Uiso calc 1
C C62 0.48093(14) 0.11840(17) 0.13208(17) 0.0165(6) Uani d 1
C C63 0.23535(15) 0.11321(19) 0.17163(18) 0.0215(7) Uani d 1
C C64 0.20018(16) 0.0566(2) 0.1332(2) 0.0299(8) Uani d 1
H H64 0.2190 0.0229 0.1039 0.036 Uiso calc 1
C C65 0.13766(18) 0.0489(3) 0.1374(2) 0.0393(10) Uani d 1
H H65 0.1141 0.0094 0.1117 0.047 Uiso calc 1
C C66 0.10938(17) 0.0980(2) 0.1784(2) 0.0371(9) Uani d 1
H H66 0.0663 0.0930 0.1801 0.044 Uiso calc 1
C C67 0.14373(18) 0.1546(2) 0.2170(2) 0.0331(8) Uani d 1
H H67 0.1244 0.1887 0.2454 0.040 Uiso calc 1
C C68 0.20664(17) 0.1616(2) 0.2143(2) 0.0285(8) Uani d 1
H H68 0.2304 0.1999 0.2420 0.034 Uiso calc 1
C C69 0.33497(14) 0.05015(17) 0.11018(17) 0.0189(6) Uani d 1
C C70 0.36883(16) -0.01234(18) 0.13622(19) 0.0236(7) Uani d 1
H H70 0.3837 -0.0188 0.1885 0.028 Uiso calc 1
C C71 0.38105(17) -0.0657(2) 0.0857(2) 0.0295(8) Uani d 1
H H71 0.4046 -0.1084 0.1036 0.035 Uiso calc 1
C C72 0.35909(17) -0.0571(2) 0.0095(2) 0.0302(8) Uani d 1
H H72 0.3676 -0.0937 -0.0248 0.036 Uiso calc 1
C C73 0.32472(17) 0.0051(2) -0.01648(19) 0.0291(8) Uani d 1
H H73 0.3095 0.0110 -0.0687 0.035 Uiso calc 1
C C74 0.31247(15) 0.05862(19) 0.03322(18) 0.0235(7) Uani d 1
H H74 0.2888 0.1012 0.0151 0.028 Uiso calc 1
C C75 0.43380(15) 0.19761(17) -0.00664(17) 0.0184(6) Uani d 1
C C76 0.37537(16) 0.19583(18) -0.05217(18) 0.0229(7) Uani d 1
H H76 0.3392 0.1944 -0.0301 0.028 Uiso calc 1
C C77 0.36892(17) 0.19614(19) -0.13001(19) 0.0286(8) Uani d 1
H H77 0.3285 0.1936 -0.1606 0.034 Uiso calc 1
C C78 0.42071(18) 0.20018(18) -0.16270(18) 0.0271(8) Uani d 1
H H78 0.4163 0.2012 -0.2158 0.032 Uiso calc 1
C C79 0.47982(18) 0.20278(19) -0.11771(19) 0.0265(7) Uani d 1
H H79 0.5157 0.2060 -0.1402 0.032 Uiso calc 1
C C80 0.48660(16) 0.20076(18) -0.04019(18) 0.0226(7) Uani d 1
H H80 0.5271 0.2015 -0.0098 0.027 Uiso calc 1
C C81 0.49796(14) 0.27554(17) 0.12270(17) 0.0177(6) Uani d 1
C C82 0.50611(16) 0.33150(18) 0.07270(18) 0.0240(7) Uani d 1
H H82 0.4835 0.3297 0.0226 0.029 Uiso calc 1
C C83 0.54665(18) 0.38976(19) 0.0948(2) 0.0297(8) Uani d 1
H H83 0.5524 0.4270 0.0598 0.036 Uiso calc 1
C C84 0.57875(18) 0.3935(2) 0.1680(2) 0.0302(8) Uani d 1
H H84 0.6063 0.4336 0.1836 0.036 Uiso calc 1
C C85 0.57062(17) 0.3388(2) 0.21831(19) 0.0268(7) Uani d 1
H H85 0.5927 0.3415 0.2686 0.032 Uiso calc 1
C C86 0.53057(15) 0.27987(19) 0.19638(18) 0.0216(7) Uani d 1
H H86 0.5254 0.2425 0.2315 0.026 Uiso calc 1
C C87 0.27633(16) 0.3134(2) 0.1663(2) 0.0278(8) Uani d 1
H H87 0.2564 0.3019 0.2103 0.033 Uiso calc 1
C C88 0.25457(16) 0.2859(2) 0.0950(2) 0.0267(7) Uani d 1
H H88 0.2167 0.2539 0.0827 0.032 Uiso calc 1
C C89 0.27199(18) 0.3433(2) 0.0397(2) 0.0308(8) Uani d 1
H H89 0.2494 0.3407 -0.0135 0.037 Uiso calc 1
C C90 0.34306(17) 0.33590(18) 0.0539(2) 0.0273(8) Uani d 1
H H90 0.3678 0.3384 0.0127 0.033 Uiso calc 1
C C91 0.36514(17) 0.36228(18) 0.1250(2) 0.0270(7) Uani d 1
H H91 0.4075 0.3848 0.1403 0.032 Uiso calc 1
C C92 0.30799(18) 0.3876(2) 0.1564(2) 0.0305(8) Uani d 1
H H92 0.3154 0.4221 0.2003 0.037 Uiso calc 1
C C93 0.2656(2) 0.4155(2) 0.0835(2) 0.0380(9) Uani d 1
H H93A 0.2222 0.4252 0.0899 0.046 Uiso calc 1
H H93B 0.2829 0.4592 0.0617 0.046 Uiso calc 1
B B1 0.1869(2) 0.3042(2) 0.3786(2) 0.0455(12) Uani d 1
F F1 0.12523(13) 0.3061(3) 0.3543(2) 0.140(2) Uani d 1
F F2 0.20013(15) 0.32071(15) 0.45366(14) 0.0730(10) Uani d 1
F F3 0.2147(2) 0.3573(2) 0.3418(3) 0.145(2) Uani d 1
F F4 0.2133(2) 0.23748(17) 0.3685(2) 0.1033(15) Uani d 1
B B2 0.6354(2) 0.0976(3) 0.4139(3) 0.0543(14) Uani d 1
F F5 0.60486(18) 0.16315(18) 0.4017(3) 0.143(2) Uani d 1
F F6 0.59538(13) 0.04401(15) 0.42811(15) 0.0636(8) Uani d 1
F F7 0.65998(16) 0.0784(2) 0.35226(16) 0.0869(11) Uani d 1
F F8 0.68433(16) 0.1044(2) 0.47283(19) 0.1083(14) Uani d 1

loop_
_atom_site_aniso_label
_atom_site_aniso_U_11
_atom_site_aniso_U_22
_atom_site_aniso_U_33
_atom_site_aniso_U_12
_atom_site_aniso_U_13
_atom_site_aniso_U_23
Rh1 0.02400(15) 0.02361(14) 0.01774(14) -0.00358(10) 0.00281(10) 0.00099(10)
P1 0.0256(5) 0.0209(4) 0.0201(4) -0.0010(3) 0.0058(3) -0.0001(3)
P2 0.0215(4) 0.0231(4) 0.0207(4) -0.0019(3) 0.0032(3) 0.0020(3)
O1 0.0282(13) 0.0272(13) 0.0243(12) 0.0014(10) 0.0064(10) 0.0014(10)
C1 0.0244(17) 0.0240(17) 0.0240(17) 0.0046(14) 0.0019(13) -0.0022(13)
C2 0.033(2) 0.0280(19) 0.0268(18) -0.0009(15) 0.0035(15) 0.0009(14)
C3 0.045(2) 0.0232(18) 0.033(2) 0.0034(16) 0.0011(17) -0.0025(15)
C4 0.053(3) 0.030(2) 0.033(2) 0.0135(18) 0.0062(18) -0.0058(16)
C5 0.041(2) 0.037(2) 0.031(2) 0.0094(17) 0.0109(17) -0.0024(16)
C6 0.0296(19) 0.0243(17) 0.0270(18) 0.0070(14) 0.0048(14) 0.0023(14)
C7 0.0252(18) 0.0293(18) 0.0200(16) -0.0014(14) 0.0073(13) 0.0027(14)
C8 0.038(2) 0.0296(19) 0.0260(18) -0.0052(16) 0.0092(16) -0.0021(15)
C9 0.035(2) 0.045(2) 0.0246(18) -0.0122(18) -0.0003(15) 0.0007(16)
C10 0.0256(19) 0.046(2) 0.0255(19) 0.0035(16) 0.0013(15) 0.0072(16)
C11 0.032(2) 0.0313(19) 0.0259(18) 0.0039(16) 0.0069(15) 0.0069(15)
C12 0.0222(17) 0.0280(18) 0.0205(16) -0.0026(14) 0.0042(13) 0.0025(13)
C13 0.0230(18) 0.0256(18) 0.035(2) 0.0014(14) 0.0096(15) 0.0083(15)
C14 0.036(2) 0.028(2) 0.065(3) -0.0003(17) 0.024(2) -0.0031(19)
C15 0.048(3) 0.029(2) 0.107(5) 0.012(2) 0.042(3) 0.013(2)
C16 0.025(2) 0.072(4) 0.104(5) 0.015(2) 0.020(3) 0.053(4)
C17 0.033(2) 0.066(3) 0.051(3) -0.007(2) -0.003(2) 0.024(2)
C18 0.027(2) 0.046(2) 0.035(2) -0.0028(17) 0.0065(16) 0.0066(18)
C19 0.047(2) 0.0202(17) 0.0202(17) -0.0065(15) 0.0099(15) -0.0020(13)
C20 0.057(3) 0.0237(18) 0.0270(19) -0.0029(18) -0.0025(18) -0.0007(15)
C21 0.083(4) 0.030(2) 0.028(2) -0.011(2) -0.008(2) 0.0032(17)
C22 0.121(5) 0.044(3) 0.018(2) -0.028(3) 0.008(3) 0.0016(19)
C23 0.095(4) 0.039(2) 0.034(2) -0.026(3) 0.033(3) -0.012(2)
C24 0.058(3) 0.030(2) 0.034(2) -0.0129(19) 0.0235(19) -0.0060(16)
C25 0.0294(19) 0.0244(17) 0.0199(16) -0.0004(14) 0.0032(14) 0.0010(13)
C26 0.031(2) 0.0310(19) 0.0263(18) -0.0057(15) 0.0057(15) 0.0006(15)
C27 0.059(3) 0.029(2) 0.028(2) -0.0062(19) 0.0027(18) -0.0012(16)
C28 0.060(3) 0.035(2) 0.035(2) 0.017(2) 0.003(2) -0.0042(18)
C29 0.035(2) 0.052(3) 0.038(2) 0.013(2) -0.0051(18) -0.0174(19)
C30 0.031(2) 0.036(2) 0.0281(19) 0.0003(16) 0.0034(15) -0.0055(16)
C31 0.0236(17) 0.0294(18) 0.0222(17) -0.0028(14) 0.0025(13) -0.0023(14)
C32 0.033(2) 0.036(2) 0.0233(18) -0.0035(16) 0.0063(15) 0.0015(15)
C33 0.040(2) 0.044(2) 0.029(2) -0.0108(18) 0.0149(17) -0.0062(17)
C34 0.027(2) 0.046(2) 0.048(2) -0.0073(18) 0.0147(18) -0.024(2)
C35 0.0236(19) 0.047(2) 0.034(2) 0.0073(17) -0.0002(15) -0.0206(18)
C36 0.0303(19) 0.0287(18) 0.0245(18) 0.0015(15) 0.0015(15) -0.0058(14)
C37 0.038(2) 0.0243(18) 0.0229(18) -0.0028(15) 0.0027(15) -0.0030(14)
C38 0.035(2) 0.0302(19) 0.0254(18) -0.0147(16) 0.0066(15) -0.0040(15)
C39 0.0255(19) 0.039(2) 0.032(2) -0.0026(16) -0.0009(15) -0.0066(16)
C40 0.039(2) 0.034(2) 0.0206(17) -0.0033(17) -0.0049(15) 0.0036(15)
C41 0.043(2) 0.039(2) 0.0161(17) -0.0129(17) 0.0064(15) 0.0008(15)
C42 0.037(2) 0.038(2) 0.0226(18) -0.0039(17) 0.0109(15) -0.0040(15)
C43 0.041(2) 0.039(2) 0.0220(18) -0.0088(17) 0.0006(16) -0.0014(16)
Rh2 0.01638(13) 0.01748(13) 0.01557(13) 0.00231(9) 0.00358(9) 0.00136(9)
P3 0.0168(4) 0.0194(4) 0.0148(4) -0.0001(3) 0.0035(3) 0.0002(3)
P4 0.0168(4) 0.0164(4) 0.0128(4) -0.0001(3) 0.0026(3) 0.0008(3)
O2 0.0205(11) 0.0164(10) 0.0150(10) 0.0008(9) 0.0063(8) 0.0003(8)
C51 0.0221(16) 0.0171(15) 0.0141(14) 0.0010(12) 0.0035(12) -0.0009(12)
C52 0.0251(18) 0.0240(17) 0.0236(17) 0.0011(14) 0.0084(14) 0.0010(13)
C53 0.035(2) 0.0243(17) 0.0185(16) 0.0024(14) 0.0134(14) 0.0019(13)
C54 0.0353(19) 0.0186(16) 0.0144(15) 0.0029(14) 0.0053(13) -0.0015(12)
C55 0.0265(17) 0.0160(15) 0.0171(15) 0.0001(13) 0.0023(13) -0.0018(12)
C56 0.0249(17) 0.0121(14) 0.0162(15) -0.0010(12) 0.0084(12) -0.0008(11)
C57 0.0163(15) 0.0167(15) 0.0184(15) -0.0006(12) 0.0054(12) -0.0026(12)
C58 0.0272(18) 0.0234(17) 0.0185(16) 0.0035(14) 0.0043(13) 0.0035(13)
C59 0.0294(19) 0.0210(17) 0.0270(18) 0.0076(14) 0.0048(14) 0.0037(14)
C60 0.0270(18) 0.0207(16) 0.0273(18) 0.0033(14) 0.0099(14) -0.0033(13)
C61 0.0220(16) 0.0219(16) 0.0166(15) -0.0011(13) 0.0058(12) -0.0004(12)
C62 0.0158(15) 0.0160(15) 0.0168(15) -0.0004(12) 0.0013(12) 0.0014(12)
C63 0.0186(16) 0.0269(17) 0.0188(16) 0.0016(13) 0.0032(12) 0.0047(13)
C64 0.0232(18) 0.039(2) 0.0280(18) -0.0043(15) 0.0072(14) -0.0052(16)
C65 0.025(2) 0.057(3) 0.036(2) -0.0117(18) 0.0060(16) -0.0096(19)
C66 0.0192(18) 0.060(3) 0.033(2) -0.0015(17) 0.0067(15) 0.0015(18)
C67 0.029(2) 0.042(2) 0.031(2) 0.0059(16) 0.0117(16) 0.0020(16)
C68 0.0290(19) 0.0294(19) 0.0287(18) -0.0018(15) 0.0097(15) -0.0019(15)
C69 0.0169(15) 0.0208(16) 0.0205(16) -0.0034(12) 0.0071(12) -0.0016(12)
C70 0.0223(17) 0.0236(17) 0.0261(17) -0.0037(13) 0.0076(13) -0.0018(13)
C71 0.0300(19) 0.0214(17) 0.039(2) -0.0008(14) 0.0115(16) -0.0028(15)
C72 0.032(2) 0.0289(19) 0.034(2) -0.0108(15) 0.0161(16) -0.0141(15)
C73 0.0311(19) 0.037(2) 0.0200(17) -0.0131(16) 0.0076(14) -0.0057(15)
C74 0.0215(17) 0.0283(18) 0.0208(16) -0.0056(14) 0.0040(13) -0.0025(14)
C75 0.0266(17) 0.0152(15) 0.0134(14) 0.0010(12) 0.0042(12) 0.0015(11)
C76 0.0277(18) 0.0222(16) 0.0188(16) -0.0034(14) 0.0043(13) 0.0006(13)
C77 0.033(2) 0.0279(18) 0.0211(17) -0.0048(15) -0.0042(14) 0.0010(14)
C78 0.048(2) 0.0198(17) 0.0139(15) 0.0034(15) 0.0077(15) 0.0017(13)
C79 0.038(2) 0.0221(17) 0.0228(17) 0.0062(15) 0.0154(15) 0.0028(13)
C80 0.0271(18) 0.0207(16) 0.0207(16) 0.0033(13) 0.0061(13) 0.0031(13)
C81 0.0152(15) 0.0183(15) 0.0195(15) 0.0002(12) 0.0031(12) -0.0009(12)
C82 0.0293(18) 0.0213(16) 0.0196(16) 0.0000(14) -0.0002(13) 0.0018(13)
C83 0.039(2) 0.0200(17) 0.0292(19) -0.0061(15) 0.0053(16) 0.0044(14)
C84 0.036(2) 0.0247(18) 0.0295(19) -0.0108(15) 0.0063(15) -0.0040(15)
C85 0.0302(19) 0.0306(19) 0.0187(16) -0.0084(15) 0.0021(14) -0.0039(14)
C86 0.0240(17) 0.0246(17) 0.0168(15) -0.0010(13) 0.0056(13) 0.0000(13)
C87 0.0216(17) 0.0322(19) 0.0307(19) 0.0079(15) 0.0076(14) 0.0002(15)
C88 0.0173(16) 0.0308(19) 0.0311(19) 0.0077(14) 0.0022(14) 0.0036(15)
C89 0.036(2) 0.0287(19) 0.0266(18) 0.0111(16) 0.0027(15) 0.0057(15)
C90 0.035(2) 0.0192(16) 0.0294(19) 0.0065(14) 0.0094(15) 0.0096(14)
C91 0.0304(19) 0.0164(16) 0.035(2) 0.0021(14) 0.0076(15) 0.0016(14)
C92 0.033(2) 0.0233(18) 0.036(2) 0.0074(15) 0.0103(16) -0.0045(15)
C93 0.041(2) 0.029(2) 0.043(2) 0.0159(17) 0.0072(18) 0.0052(17)
B1 0.045(3) 0.051(3) 0.039(3) 0.004(2) 0.004(2) -0.008(2)
F1 0.043(2) 0.258(7) 0.106(3) -0.006(3) -0.019(2) -0.042(4)
F2 0.105(3) 0.0474(16) 0.0525(17) 0.0172(16) -0.0224(16) -0.0148(13)
F3 0.136(4) 0.151(4) 0.174(5) 0.057(3) 0.099(4) 0.092(4)
F4 0.158(4) 0.069(2) 0.073(2) 0.030(2) -0.005(2) -0.0293(19)
B2 0.050(3) 0.061(4) 0.053(3) -0.008(3) 0.013(3) -0.006(3)
F5 0.087(3) 0.068(3) 0.285(7) 0.020(2) 0.062(4) 0.050(3)
F6 0.0629(19) 0.072(2) 0.0575(17) -0.0132(15) 0.0167(14) 0.0066(15)
F7 0.100(3) 0.102(3) 0.067(2) -0.034(2) 0.035(2) -0.0020(19)
F8 0.089(3) 0.128(4) 0.096(3) -0.028(3) -0.012(2) -0.042(3)

loop_
_atom_type_symbol
_atom_type_description
_atom_type_scat_dispersion_real
_atom_type_scat_dispersion_imag
_atom_type_scat_source
C C 0.0033 0.0016 'International Tables Vol C Tables 4.2.6.8 and 6.1.1.4'
H H 0.0000 0.0000 'International Tables Vol C Tables 4.2.6.8 and 6.1.1.4'
O O 0.0106 0.0060 'International Tables Vol C Tables 4.2.6.8 and 6.1.1.4'
B B 0.0013 0.0007 'International Tables Vol C Tables 4.2.6.8 and 6.1.1.4'
F F 0.0171 0.0103 'International Tables Vol C Tables 4.2.6.8 and 6.1.1.4'
P P 0.1023 0.0942 'International Tables Vol C Tables 4.2.6.8 and 6.1.1.4'
Rh Rh -1.1178 0.9187 'International Tables Vol C Tables 4.2.6.8 and 6.1.1.4'

loop_
_geom_angle_atom_site_label_1
_geom_angle_atom_site_label_2
_geom_angle_atom_site_label_3
_geom_angle
C40 Rh1 C38 65.71(14)
C40 Rh1 C37 77.31(14)
C38 Rh1 C37 36.74(14)
C40 Rh1 C41 36.65(15)
C38 Rh1 C41 77.34(14)
C37 Rh1 C41 64.92(14)
C40 Rh1 P2 150.43(11)
C38 Rh1 P2 91.03(10)
C37 Rh1 P2 95.15(10)
C41 Rh1 P2 158.76(11)
C40 Rh1 P1 102.00(10)
C38 Rh1 P1 167.48(10)
C37 Rh1 P1 146.40(10)
C41 Rh1 P1 94.18(10)
P2 Rh1 P1 99.77(3)
C13 P1 C19 104.61(17)
C13 P1 C1 106.44(16)
C19 P1 C1 99.01(16)
C13 P1 Rh1 106.86(12)
C19 P1 Rh1 114.43(12)
C1 P1 Rh1 123.80(12)
C31 P2 C25 105.41(16)
C31 P2 C12 104.13(15)
C25 P2 C12 103.47(16)
C31 P2 Rh1 110.54(11)
C25 P2 Rh1 107.19(11)
C12 P2 Rh1 124.51(11)
C6 O1 C7 115.4(3)
C6 C1 C2 117.0(3)
C6 C1 P1 121.6(3)
C2 C1 P1 121.2(3)
C3 C2 C1 120.9(3)
C3 C2 H2 119.6
C1 C2 H2 119.6
C4 C3 C2 120.4(4)
C4 C3 H3 119.8
C2 C3 H3 119.8
C3 C4 C5 119.9(4)
C3 C4 H4 120.0
C5 C4 H4 120.0
C6 C5 C4 119.2(4)
C6 C5 H5 120.4
C4 C5 H5 120.4
C5 C6 O1 118.5(3)
C5 C6 C1 122.4(3)
O1 C6 C1 119.1(3)
C12 C7 C8 122.2(3)
C12 C7 O1 114.7(3)
C8 C7 O1 123.0(3)
C9 C8 C7 118.8(4)
C9 C8 H8 120.6
C7 C8 H8 120.6
C8 C9 C10 119.9(3)
C8 C9 H9 120.1
C10 C9 H9 120.1
C11 C10 C9 119.9(4)
C11 C10 H10 120.1
C9 C10 H10 120.1
C10 C11 C12 121.9(4)
C10 C11 H11 119.1
C12 C11 H11 119.1
C7 C12 C11 117.2(3)
C7 C12 P2 116.6(3)
C11 C12 P2 126.1(3)
C18 C13 C14 119.6(4)
C18 C13 P1 123.4(3)
C14 C13 P1 116.9(3)
C15 C14 C13 120.4(5)
C15 C14 H14 119.8
C13 C14 H14 119.8
C14 C15 C16 119.2(5)
C14 C15 H15 120.4
C16 C15 H15 120.4
C17 C16 C15 121.6(4)
C17 C16 H16 119.2
C15 C16 H16 119.2
C16 C17 C18 120.6(5)
C16 C17 H17 119.7
C18 C17 H17 119.7
C13 C18 C17 118.4(4)
C13 C18 H18 120.8
C17 C18 H18 120.8
C20 C19 C24 119.6(4)
C20 C19 P1 118.3(3)
C24 C19 P1 122.1(3)
C19 C20 C21 120.7(4)
C19 C20 H20 119.6
C21 C20 H20 119.6
C22 C21 C20 119.3(5)
C22 C21 H21 120.3
C20 C21 H21 120.3
C23 C22 C21 121.0(4)
C23 C22 H22 119.5
C21 C22 H22 119.5
C22 C23 C24 119.9(5)
C22 C23 H23 120.0
C24 C23 H23 120.0
C19 C24 C23 119.5(5)
C19 C24 H24 120.2
C23 C24 H24 120.2
C26 C25 C30 118.5(3)
C26 C25 P2 122.5(3)
C30 C25 P2 118.4(3)
C27 C26 C25 121.2(4)
C27 C26 H26 119.4
C25 C26 H26 119.4
C26 C27 C28 119.2(4)
C26 C27 H27 120.4
C28 C27 H27 120.4
C29 C28 C27 120.0(4)
C29 C28 H28 120.0
C27 C28 H28 120.0
C28 C29 C30 121.9(4)
C28 C29 H29 119.0
C30 C29 H29 119.0
C29 C30 C25 119.2(4)
C29 C30 H30 120.4
C25 C30 H30 120.4
C32 C31 C36 119.3(3)
C32 C31 P2 120.9(3)
C36 C31 P2 119.8(3)
C33 C32 C31 120.6(4)
C33 C32 H32 119.7
C31 C32 H32 119.7
C34 C33 C32 119.1(4)
C34 C33 H33 120.4
C32 C33 H33 120.4
C35 C34 C33 121.2(4)
C35 C34 H34 119.4
C33 C34 H34 119.4
C34 C35 C36 121.2(4)
C34 C35 H35 119.4
C36 C35 H35 119.4
C31 C36 C35 118.5(4)
C31 C36 H36 120.7
C35 C36 H36 120.7
C38 C37 C42 106.4(3)
C38 C37 Rh1 71.3(2)
C42 C37 Rh1 97.4(2)
C38 C37 H37 122.9
C42 C37 H37 122.9
Rh1 C37 H37 122.9
C37 C38 C39 106.5(3)
C37 C38 Rh1 71.9(2)
C39 C38 Rh1 96.3(2)
C37 C38 H38 123.0
C39 C38 H38 123.0
Rh1 C38 H38 123.0
C40 C39 C38 101.2(3)
C40 C39 C43 100.4(3)
C38 C39 C43 99.9(3)
C40 C39 H39 117.4
C38 C39 H39 117.4
C43 C39 H39 117.4
C41 C40 C39 106.7(3)
C41 C40 Rh1 72.5(2)
C39 C40 Rh1 96.5(2)
C41 C40 H40 122.8
C39 C40 H40 122.8
Rh1 C40 H40 122.8
C40 C41 C42 106.4(3)
C40 C41 Rh1 70.8(2)
C42 C41 Rh1 97.1(2)
C40 C41 H41 123.0
C42 C41 H41 123.0
Rh1 C41 H41 123.0
C43 C42 C41 101.1(3)
C43 C42 C37 100.7(3)
C41 C42 C37 100.5(3)
C43 C42 H42 117.2
C41 C42 H42 117.2
C37 C42 H42 117.2
C42 C43 C39 93.6(3)
C42 C43 H43A 113.0
C39 C43 H43A 113.0
C42 C43 H43B 113.0
C39 C43 H43B 113.0
H43A C43 H43B 110.4
C88 Rh2 C90 66.08(14)
C88 Rh2 C87 36.87(13)
C90 Rh2 C87 77.21(13)
C88 Rh2 C91 77.44(14)
C90 Rh2 C91 36.31(13)
C87 Rh2 C91 64.71(13)
C88 Rh2 P4 147.11(10)
C90 Rh2 P4 89.94(10)
C87 Rh2 P4 161.10(10)
C91 Rh2 P4 96.76(10)
C88 Rh2 P3 97.60(10)
C90 Rh2 P3 155.61(10)
C87 Rh2 P3 100.93(10)
C91 Rh2 P3 162.05(10)
P4 Rh2 P3 96.47(3)
C69 P3 C63 102.63(15)
C69 P3 C51 106.54(14)
C63 P3 C51 101.43(14)
C69 P3 Rh2 113.06(10)
C63 P3 Rh2 116.14(11)
C51 P3 Rh2 115.53(10)
C75 P4 C62 105.43(14)
C75 P4 C81 103.21(14)
C62 P4 C81 103.39(14)
C75 P4 Rh2 112.87(11)
C62 P4 Rh2 122.58(10)
C81 P4 Rh2 107.36(10)
C57 O2 C56 115.6(2)
C56 C51 C52 117.0(3)
C56 C51 P3 121.1(2)
C52 C51 P3 121.9(2)
C53 C52 C51 121.6(3)
C53 C52 H52 119.2
C51 C52 H52 119.2
C54 C53 C52 119.6(3)
C54 C53 H53 120.2
C52 C53 H53 120.2
C53 C54 C55 120.6(3)
C53 C54 H54 119.7
C55 C54 H54 119.7
C56 C55 C54 118.7(3)
C56 C55 H55 120.7
C54 C55 H55 120.7
C55 C56 C51 122.5(3)
C55 C56 O2 118.5(3)
C51 C56 O2 118.9(3)
C58 C57 O2 121.5(3)
C58 C57 C62 121.9(3)
O2 C57 C62 116.6(3)
C59 C58 C57 118.6(3)
C59 C58 H58 120.7
C57 C58 H58 120.7
C58 C59 C60 121.0(3)
C58 C59 H59 119.5
C60 C59 H59 119.5
C59 C60 C61 119.5(3)
C59 C60 H60 120.2
C61 C60 H60 120.2
C60 C61 C62 121.1(3)
C60 C61 H61 119.5
C62 C61 H61 119.5
C61 C62 C57 117.8(3)
C61 C62 P4 123.8(2)
C57 C62 P4 118.4(2)
C64 C63 C68 118.7(3)
C64 C63 P3 122.8(3)
C68 C63 P3 118.6(3)
C65 C64 C63 120.2(4)
C65 C64 H64 119.9
C63 C64 H64 119.9
C66 C65 C64 120.7(4)
C66 C65 H65 119.7
C64 C65 H65 119.7
C65 C66 C67 119.8(4)
C65 C66 H66 120.1
C67 C66 H66 120.1
C66 C67 C68 119.7(4)
C66 C67 H67 120.1
C68 C67 H67 120.1
C67 C68 C63 120.9(3)
C67 C68 H68 119.6
C63 C68 H68 119.6
C70 C69 C74 119.7(3)
C70 C69 P3 124.0(2)
C74 C69 P3 116.3(2)
C69 C70 C71 119.8(3)
C69 C70 H70 120.1
C71 C70 H70 120.1
C72 C71 C70 120.4(3)
C72 C71 H71 119.8
C70 C71 H71 119.8
C73 C72 C71 119.7(3)
C73 C72 H72 120.1
C71 C72 H72 120.1
C74 C73 C72 120.3(3)
C74 C73 H73 119.8
C72 C73 H73 119.8
C73 C74 C69 120.0(3)
C73 C74 H74 120.0
C69 C74 H74 120.0
C76 C75 C80 118.8(3)
C76 C75 P4 119.3(2)
C80 C75 P4 121.8(2)
C75 C76 C77 120.9(3)
C75 C76 H76 119.6
C77 C76 H76 119.6
C78 C77 C76 120.2(3)
C78 C77 H77 119.9
C76 C77 H77 119.9
C77 C78 C79 119.7(3)
C77 C78 H78 120.2
C79 C78 H78 120.2
C80 C79 C78 120.4(3)
C80 C79 H79 119.8
C78 C79 H79 119.8
C79 C80 C75 120.1(3)
C79 C80 H80 120.0
C75 C80 H80 120.0
C82 C81 C86 118.7(3)
C82 C81 P4 120.7(2)
C86 C81 P4 120.4(2)
C83 C82 C81 121.0(3)
C83 C82 H82 119.5
C81 C82 H82 119.5
C84 C83 C82 119.8(3)
C84 C83 H83 120.1
C82 C83 H83 120.1
C85 C84 C83 119.8(3)
C85 C84 H84 120.1
C83 C84 H84 120.1
C84 C85 C86 120.8(3)
C84 C85 H85 119.6
C86 C85 H85 119.6
C85 C86 C81 119.9(3)
C85 C86 H86 120.0
C81 C86 H86 120.0
C88 C87 C92 106.7(3)
C88 C87 Rh2 69.56(19)
C92 C87 Rh2 97.1(2)
C88 C87 H87 123.2
C92 C87 H87 123.2
Rh2 C87 H87 123.2
C87 C88 C89 106.5(3)
C87 C88 Rh2 73.6(2)
C89 C88 Rh2 96.4(2)
C87 C88 H88 122.7
C89 C88 H88 122.7
Rh2 C88 H88 122.7
C90 C89 C88 101.4(3)
C90 C89 C93 100.0(3)
C88 C89 C93 100.2(3)
C90 C89 H89 117.4
C88 C89 H89 117.4
C93 C89 H89 117.4
C91 C90 C89 107.1(3)
C91 C90 Rh2 73.1(2)
C89 C90 Rh2 95.6(2)
C91 C90 H90 122.8
C89 C90 H90 122.8
Rh2 C90 H90 122.8
C90 C91 C92 106.6(3)
C90 C91 Rh2 70.57(19)
C92 C91 Rh2 96.8(2)
C90 C91 H91 123.1
C92 C91 H91 123.1
Rh2 C91 H91 123.1
C91 C92 C87 101.3(3)
C91 C92 C93 100.2(3)
C87 C92 C93 100.0(3)
C91 C92 H92 117.4
C87 C92 H92 117.4
C93 C92 H92 117.4
C89 C93 C92 93.9(3)
C89 C93 H93A 112.9
C92 C93 H93A 112.9
C89 C93 H93B 112.9
C92 C93 H93B 112.9
H93A C93 H93B 110.4
F1 B1 F4 113.8(4)
F1 B1 F2 109.5(3)
F4 B1 F2 108.1(3)
F1 B1 F3 109.3(4)
F4 B1 F3 108.5(4)
F2 B1 F3 107.5(4)
F5 B2 F6 109.9(4)
F5 B2 F8 109.7(4)
F6 B2 F8 110.5(4)
F5 B2 F7 110.0(4)
F6 B2 F7 109.6(4)
F8 B2 F7 107.0(4)

loop_
_geom_bond_atom_site_label_1
_geom_bond_atom_site_label_2
_geom_bond_distance
Rh1 C40 2.178(3)
Rh1 C38 2.182(3)
Rh1 C37 2.190(3)
Rh1 C41 2.199(3)
Rh1 P2 2.3335(9)
Rh1 P1 2.3393(9)
P1 C13 1.819(4)
P1 C19 1.834(3)
P1 C1 1.838(3)
P2 C31 1.821(4)
P2 C25 1.823(4)
P2 C12 1.827(3)
O1 C6 1.391(4)
O1 C7 1.393(4)
C1 C6 1.394(5)
C1 C2 1.400(5)
C2 C3 1.388(5)
C2 H2 0.9500
C3 C4 1.373(6)
C3 H3 0.9500
C4 C5 1.389(6)
C4 H4 0.9500
C5 C6 1.377(5)
C5 H5 0.9500
C7 C12 1.386(5)
C7 C8 1.388(5)
C8 C9 1.384(6)
C8 H8 0.9500
C9 C10 1.406(6)
C9 H9 0.9500
C10 C11 1.353(5)
C10 H10 0.9500
C11 C12 1.401(5)
C11 H11 0.9500
C13 C18 1.387(5)
C13 C14 1.402(5)
C14 C15 1.373(7)
C14 H14 0.9500
C15 C16 1.377(9)
C15 H15 0.9500
C16 C17 1.341(8)
C16 H16 0.9500
C17 C18 1.413(6)
C17 H17 0.9500
C18 H18 0.9500
C19 C20 1.390(6)
C19 C24 1.390(6)
C20 C21 1.396(6)
C20 H20 0.9500
C21 C22 1.387(8)
C21 H21 0.9500
C22 C23 1.367(8)
C22 H22 0.9500
C23 C24 1.418(6)
C23 H23 0.9500
C24 H24 0.9500
C25 C26 1.393(5)
C25 C30 1.395(5)
C26 C27 1.372(6)
C26 H26 0.9500
C27 C28 1.396(6)
C27 H27 0.9500
C28 C29 1.342(6)
C28 H28 0.9500
C29 C30 1.383(6)
C29 H29 0.9500
C30 H30 0.9500
C31 C32 1.395(5)
C31 C36 1.399(5)
C32 C33 1.392(5)
C32 H32 0.9500
C33 C34 1.375(6)
C33 H33 0.9500
C34 C35 1.349(6)
C34 H34 0.9500
C35 C36 1.404(5)
C35 H35 0.9500
C36 H36 0.9500
C37 C38 1.378(5)
C37 C42 1.534(5)
C37 H37 1.0000
C38 C39 1.530(5)
C38 H38 1.0000
C39 C40 1.530(5)
C39 C43 1.554(5)
C39 H39 1.0000
C40 C41 1.376(6)
C40 H40 1.0000
C41 C42 1.530(5)
C41 H41 1.0000
C42 C43 1.530(5)
C42 H42 1.0000
C43 H43A 0.9900
C43 H43B 0.9900
Rh2 C88 2.163(3)
Rh2 C90 2.190(3)
Rh2 C87 2.214(3)
Rh2 C91 2.222(3)
Rh2 P4 2.3317(8)
Rh2 P3 2.3363(8)
P3 C69 1.826(3)
P3 C63 1.835(3)
P3 C51 1.835(3)
P4 C75 1.828(3)
P4 C62 1.831(3)
P4 C81 1.831(3)
O2 C57 1.397(4)
O2 C56 1.402(4)
C51 C56 1.395(4)
C51 C52 1.399(4)
C52 C53 1.385(5)
C52 H52 0.9500
C53 C54 1.383(5)
C53 H53 0.9500
C54 C55 1.390(5)
C54 H54 0.9500
C55 C56 1.385(4)
C55 H55 0.9500
C57 C58 1.387(4)
C57 C62 1.397(4)
C58 C59 1.383(5)
C58 H58 0.9500
C59 C60 1.385(5)
C59 H59 0.9500
C60 C61 1.386(5)
C60 H60 0.9500
C61 C62 1.392(4)
C61 H61 0.9500
C63 C64 1.387(5)
C63 C68 1.392(5)
C64 C65 1.387(5)
C64 H64 0.9500
C65 C66 1.376(6)
C65 H65 0.9500
C66 C67 1.380(6)
C66 H66 0.9500
C67 C68 1.388(5)
C67 H67 0.9500
C68 H68 0.9500
C69 C70 1.384(5)
C69 C74 1.400(5)
C70 C71 1.390(5)
C70 H70 0.9500
C71 C72 1.386(5)
C71 H71 0.9500
C72 C73 1.383(6)
C72 H72 0.9500
C73 C74 1.383(5)
C73 H73 0.9500
C74 H74 0.9500
C75 C76 1.384(5)
C75 C80 1.400(5)
C76 C77 1.393(5)
C76 H76 0.9500
C77 C78 1.372(5)
C77 H77 0.9500
C78 C79 1.392(5)
C78 H78 0.9500
C79 C80 1.387(5)
C79 H79 0.9500
C80 H80 0.9500
C81 C82 1.392(5)
C81 C86 1.395(4)
C82 C83 1.385(5)
C82 H82 0.9500
C83 C84 1.383(5)
C83 H83 0.9500
C84 C85 1.379(5)
C84 H84 0.9500
C85 C86 1.388(5)
C85 H85 0.9500
C86 H86 0.9500
C87 C88 1.385(5)
C87 C92 1.535(5)
C87 H87 1.0000
C88 C89 1.538(5)
C88 H88 1.0000
C89 C90 1.529(5)
C89 C93 1.547(5)
C89 H89 1.0000
C90 C91 1.375(5)
C90 H90 1.0000
C91 C92 1.534(5)
C91 H91 1.0000
C92 C93 1.549(5)
C92 H92 1.0000
C93 H93A 0.9900
C93 H93B 0.9900
B1 F1 1.336(4)
B1 F4 1.363(4)
B1 F2 1.372(4)
B1 F3 1.372(5)
B2 F5 1.356(5)
B2 F6 1.361(5)
B2 F8 1.369(5)
B2 F7 1.372(5)

loop_
_geom_hbond_atom_site_label_D
_geom_hbond_atom_site_label_H
_geom_hbond_atom_site_label_A
_geom_hbond_site_symmetry_A
_geom_hbond_distance_DH
_geom_hbond_distance_HA
_geom_hbond_distance_DA
_geom_hbond_angle_DHA
C36 H36 F8 2_655 0.95 2.55 3.418(5) 151.8
C68 H68 F4 . 0.95 2.49 3.094(5) 121.7
C74 H74 F2 4_565 0.95 2.48 3.395(5) 160.5
C86 H86 O2 . 0.95 2.37 3.152(4) 139.5

_cod_database_fobs_code 2021780
